data_4312660
loop_
_publ_author_name
'Chizu Shimokawa'
'Seiji Yokota'
'Yoshimitsu Tachi'
'Nagatoshi Nishiwaki'
'Masahiro Ariga'
'Shinobu Itoh'

_publ_section_title
;
 Substituent Effects of \b-Diketiminate Ligands on the Structure and
 Physicochemical Properties of Copper(II) Complexes
;
_journal_name_full 'Inorganic Chemistry'
_journal_page_first 8395
_journal_page_last 8405
_journal_paper_doi 10.1021/ic0344766
_journal_volume 42
_journal_year 2003
_chemical_formula_moiety 'C22 H25 N3 '
_chemical_formula_sum 'C22 H25 N3'
_chemical_formula_weight 331.46
_space_group_IT_number 14
_symmetry_cell_setting monoclinic
_symmetry_Int_Tables_number 14
_symmetry_space_group_name_Hall '-P 2yn'
_symmetry_space_group_name_H-M 'P 1 21/n 1'
_cell_angle_alpha 90
_cell_angle_beta 97.2594(9)
_cell_angle_gamma 90
_cell_formula_units_Z 8
_cell_length_a 15.4580(3)
_cell_length_b 15.5024(3)
_cell_length_c 16.1439(4)
_cell_measurement_reflns_used 21545
_cell_measurement_temperature 158.1
_cell_measurement_theta_max 27.5
_cell_measurement_theta_min 1.3
_cell_volume 3837.65(14)
_computing_cell_refinement PROCESS-AUTO
_computing_data_collection PROCESS-AUTO
_computing_data_reduction CrystalStructure
_computing_molecular_graphics ORTEP3
_computing_publication_material 'CrystalStructure Ver. 3.10'
_computing_structure_refinement CRYSTALS
_computing_structure_solution SHELXS97
_diffrn_detector_area_resol_mean 10.00
_diffrn_measured_fraction_theta_full 0.9792
_diffrn_measured_fraction_theta_max 0.9792
_diffrn_measurement_device_type 'Rigaku RAXIS-RAPID'
_diffrn_measurement_method \w
_diffrn_radiation_type 'Mo K\a'
_diffrn_radiation_wavelength 0.7107
_diffrn_reflns_av_R_equivalents 0.041
_diffrn_reflns_limit_h_max 20
_diffrn_reflns_limit_h_min -20
_diffrn_reflns_limit_k_max 20
_diffrn_reflns_limit_k_min -20
_diffrn_reflns_limit_l_max 20
_diffrn_reflns_limit_l_min -20
_diffrn_reflns_number 33664
_diffrn_reflns_theta_full 27.48
_diffrn_reflns_theta_max 27.48
_exptl_absorpt_coefficient_mu 0.068
_exptl_absorpt_correction_T_max 0.986
_exptl_absorpt_correction_T_min 0.835
_exptl_absorpt_correction_type multi-scan
_exptl_absorpt_process_details
;
    Higashi, T. (1995). Program for Absorption Correction.
    Rigaku Corporation, Tokyo, Japan.
;
_exptl_crystal_colour yellow
_exptl_crystal_density_diffrn 1.147
_exptl_crystal_density_method 'not measured'
_exptl_crystal_description prism
_exptl_crystal_F_000 1424.00
_exptl_crystal_size_max 0.30
_exptl_crystal_size_mid 0.25
_exptl_crystal_size_min 0.20
_refine_diff_density_max 0.49
_refine_diff_density_min -0.54
_refine_ls_extinction_coef -1.2(2)
_refine_ls_extinction_method 'Larson (1970) Crystallographic Computing eq. 22'
_refine_ls_goodness_of_fit_ref 0.980
_refine_ls_hydrogen_treatment refall
_refine_ls_number_parameters 502
_refine_ls_number_reflns 6242
_refine_ls_R_factor_gt 0.0660
_refine_ls_shift/su_max 0.0000
_refine_ls_structure_factor_coef F
_refine_ls_weighting_details 'w = 1/[0.0005Fo^2^ + 3.0000\s^2^(Fo) + 0.3000]'
_refine_ls_weighting_scheme calc
_refine_ls_wR_factor_ref 0.0810
_reflns_number_gt 4955
_reflns_number_total 8633
_reflns_threshold_expression F^2^>2.0\s(F^2^)
_cod_data_source_file ic0344766si20030507_070735_01.cif
_cod_data_source_block '_CNLMesH'
_cod_original_cell_volume 3837.7(1)
_cod_original_formula_sum 'C22 H25 N3 '
_cod_database_code 4312660

loop_
_symmetry_equiv_pos_as_xyz
x,y,z
-x,-y,-z
-x+1/2,y+1/2,-z+1/2
x+1/2,-y+1/2,z+1/2

loop_
_atom_site_label
_atom_site_type_symbol
_atom_site_fract_x
_atom_site_fract_y
_atom_site_fract_z
_atom_site_U_iso_or_equiv
_atom_site_adp_type
_atom_site_occupancy
_atom_site_symmetry_multiplicity
_atom_site_calc_flag
_atom_site_refinement_flags
_atom_site_disorder_assembly
_atom_site_disorder_group
N1 N 0.5373(2) 1.0461(2) 0.1706(2) 0.0260(8) Uani 1.00 1 d . . .
N2 N 0.4030(2) 0.9378(2) 0.1600(2) 0.0277(8) Uani 1.00 1 d . . .
N3 N 0.6485(2) 0.7658(2) 0.1278(2) 0.040(1) Uani 1.00 1 d . . .
N4 N -0.1353(2) 0.8115(2) -0.1290(2) 0.0353(9) Uani 1.00 1 d . . .
N5 N -0.1490(2) 0.6959(2) -0.0085(2) 0.0295(8) Uani 1.00 1 d . . .
N6 N -0.2146(2) 0.9667(2) 0.1030(2) 0.040(1) Uani 1.00 1 d . . .
C1 C 0.5504(2) 0.8953(2) 0.1521(2) 0.0268(9) Uani 1.00 1 d . . .
C2 C 0.5857(2) 0.9776(2) 0.1591(2) 0.0264(9) Uani 1.00 1 d . . .
C3 C 0.4589(2) 0.8774(2) 0.1525(2) 0.027(1) Uani 1.00 1 d . . .
C4 C 0.6060(2) 0.8243(2) 0.1392(2) 0.030(1) Uani 1.00 1 d . . .
C5 C 0.5619(2) 1.1347(2) 0.1760(2) 0.0248(9) Uani 1.00 1 d . . .
C6 C 0.6421(2) 1.1630(2) 0.2169(2) 0.026(1) Uani 1.00 1 d . . .
C7 C 0.6570(2) 1.2516(2) 0.2202(2) 0.030(1) Uani 1.00 1 d . . .
C8 C 0.5964(3) 1.3114(2) 0.1861(2) 0.033(1) Uani 1.00 1 d . . .
C9 C 0.5172(3) 1.2805(2) 0.1474(2) 0.034(1) Uani 1.00 1 d . . .
C10 C 0.4987(2) 1.1929(2) 0.1406(2) 0.029(1) Uani 1.00 1 d . . .
C11 C 0.7115(2) 1.1036(2) 0.2600(2) 0.034(1) Uani 1.00 1 d . . .
C12 C 0.6146(3) 1.4075(2) 0.1916(3) 0.048(1) Uani 1.00 1 d . . .
C13 C 0.4133(3) 1.1622(3) 0.0943(3) 0.045(1) Uani 1.00 1 d . . .
C14 C 0.3123(2) 0.9196(2) 0.1522(2) 0.0254(9) Uani 1.00 1 d . . .
C15 C 0.2668(2) 0.9437(2) 0.2188(2) 0.0259(9) Uani 1.00 1 d . . .
C16 C 0.1769(2) 0.9333(2) 0.2107(2) 0.029(1) Uani 1.00 1 d . . .
C17 C 0.1308(2) 0.8992(2) 0.1385(2) 0.031(1) Uani 1.00 1 d . . .
C18 C 0.1774(2) 0.8775(2) 0.0733(2) 0.033(1) Uani 1.00 1 d . . .
C19 C 0.2674(2) 0.8868(2) 0.0780(2) 0.029(1) Uani 1.00 1 d . . .
C20 C 0.3163(3) 0.9769(3) 0.2987(2) 0.038(1) Uani 1.00 1 d . . .
C21 C 0.0328(2) 0.8872(3) 0.1310(3) 0.051(1) Uani 1.00 1 d . . .
C22 C 0.3128(3) 0.8647(3) 0.0032(2) 0.044(1) Uani 1.00 1 d . . .
C23 C -0.1752(2) 0.8464(2) 0.0046(2) 0.0248(9) Uani 1.00 1 d . . .
C24 C -0.1580(2) 0.8683(2) -0.0754(2) 0.0275(9) Uani 1.00 1 d . . .
C25 C -0.1701(2) 0.7602(2) 0.0356(2) 0.0247(9) Uani 1.00 1 d . . .
C26 C -0.1976(2) 0.9136(2) 0.0582(2) 0.027(1) Uani 1.00 1 d . . .
C27 C -0.1114(3) 0.8337(2) -0.2094(2) 0.029(1) Uani 1.00 1 d . . .
C28 C -0.0259(3) 0.8600(2) -0.2149(2) 0.033(1) Uani 1.00 1 d . . .
C29 C -0.0031(3) 0.8765(2) -0.2943(2) 0.036(1) Uani 1.00 1 d . . .
C30 C -0.0625(3) 0.8677(2) -0.3655(2) 0.034(1) Uani 1.00 1 d . . .
C31 C -0.1470(3) 0.8425(2) -0.3572(2) 0.032(1) Uani 1.00 1 d . . .
C32 C -0.1727(2) 0.8248(2) -0.2794(2) 0.029(1) Uani 1.00 1 d . . .
C33 C 0.0405(3) 0.8697(3) -0.1391(3) 0.055(1) Uani 1.00 1 d . . .
C34 C -0.0345(3) 0.8817(3) -0.4508(3) 0.055(1) Uani 1.00 1 d . . .
C35 C -0.2647(3) 0.7957(3) -0.2719(3) 0.043(1) Uani 1.00 1 d . . .
C36 C -0.1464(2) 0.6106(2) 0.0261(2) 0.0263(9) Uani 1.00 1 d . . .
C37 C -0.2210(2) 0.5593(2) 0.0108(2) 0.029(1) Uani 1.00 1 d . . .
C38 C -0.2159(3) 0.4748(2) 0.0401(2) 0.034(1) Uani 1.00 1 d . . .
C39 C -0.1404(3) 0.4405(2) 0.0827(2) 0.035(1) Uani 1.00 1 d . . .
C40 C -0.0678(3) 0.4931(3) 0.0959(2) 0.037(1) Uani 1.00 1 d . . .
C41 C -0.0692(2) 0.5787(2) 0.0682(2) 0.032(1) Uani 1.00 1 d . . .
C42 C -0.3042(3) 0.5954(3) -0.0337(3) 0.042(1) Uani 1.00 1 d . . .
C43 C -0.1375(3) 0.3480(3) 0.1128(3) 0.057(2) Uani 1.00 1 d . . .
C44 C 0.0112(3) 0.6341(3) 0.0849(3) 0.049(1) Uani 1.00 1 d . . .
H1 H 0.6460(2) 0.9853(2) 0.1550(2) 0.032(1) Uiso 1.00 1 c . . .
H2 H 0.4390(2) 0.8194(2) 0.1473(2) 0.032(1) Uiso 1.00 1 c . . .
H3 H 0.7113(2) 1.2720(2) 0.2473(2) 0.037(1) Uiso 1.00 1 c . . .
H4 H 0.4743(3) 1.3207(2) 0.1245(2) 0.041(2) Uiso 1.00 1 c . . .
H5 H 0.7209(2) 1.1166(2) 0.3179(2) 0.041(1) Uiso 1.00 1 c . . .
H6 H 0.6924(2) 1.0455(2) 0.2524(2) 0.041(1) Uiso 1.00 1 c . . .
H7 H 0.7644(2) 1.1110(2) 0.2365(2) 0.041(1) Uiso 1.00 1 c . . .
H8 H 0.6715(3) 1.4171(2) 0.2199(3) 0.058(2) Uiso 1.00 1 c . . .
H9 H 0.6107(3) 1.4308(2) 0.1369(3) 0.057(2) Uiso 1.00 1 c . . .
H10 H 0.5729(3) 1.4348(2) 0.2213(3) 0.057(2) Uiso 1.00 1 c . . .
H11 H 0.4080(3) 1.1813(3) 0.0380(3) 0.054(2) Uiso 1.00 1 c . . .
H12 H 0.3665(3) 1.1846(3) 0.1205(3) 0.054(2) Uiso 1.00 1 c . . .
H13 H 0.4118(3) 1.1009(3) 0.0956(3) 0.054(2) Uiso 1.00 1 c . . .
H14 H 0.1462(2) 0.9499(2) 0.2555(2) 0.035(1) Uiso 1.00 1 c . . .
H15 H 0.1465(2) 0.8549(2) 0.0234(2) 0.039(1) Uiso 1.00 1 c . . .
H16 H 0.3767(3) 0.9800(3) 0.2933(2) 0.047(2) Uiso 1.00 1 c . . .
H17 H 0.2954(3) 1.0328(3) 0.3100(2) 0.047(2) Uiso 1.00 1 c . . .
H18 H 0.3078(3) 0.9392(3) 0.3434(2) 0.047(2) Uiso 1.00 1 c . . .
H19 H 0.0122(2) 0.9054(3) 0.1812(3) 0.061(2) Uiso 1.00 1 c . . .
H20 H 0.0194(2) 0.8279(3) 0.1216(3) 0.061(2) Uiso 1.00 1 c . . .
H21 H 0.0054(2) 0.9203(3) 0.0855(3) 0.061(2) Uiso 1.00 1 c . . .
H22 H 0.2909(3) 0.9002(3) -0.0428(2) 0.053(2) Uiso 1.00 1 c . . .
H23 H 0.3736(3) 0.8744(3) 0.0167(2) 0.053(2) Uiso 1.00 1 c . . .
H24 H 0.3029(3) 0.8058(3) -0.0113(2) 0.053(2) Uiso 1.00 1 c . . .
H25 H 0.4778(2) 1.0321(2) 0.1759(2) 0.032(1) Uiso 1.00 1 c . . .
H26 H -0.1617(2) 0.9271(2) -0.0920(2) 0.033(1) Uiso 1.00 1 c . . .
H27 H -0.1832(2) 0.7497(2) 0.0906(2) 0.030(1) Uiso 1.00 1 c . . .
H28 H 0.0547(3) 0.8946(2) -0.2996(2) 0.043(2) Uiso 1.00 1 c . . .
H29 H -0.1883(3) 0.8372(2) -0.4058(2) 0.038(1) Uiso 1.00 1 c . . .
H30 H 0.0142(3) 0.8556(3) -0.0908(3) 0.064(2) Uiso 1.00 1 c . . .
H31 H 0.0605(3) 0.9277(3) -0.1352(3) 0.064(2) Uiso 1.00 1 c . . .
H32 H 0.0883(3) 0.8322(3) -0.1432(3) 0.064(2) Uiso 1.00 1 c . . .
H33 H -0.0138(3) 0.9391(3) -0.4548(3) 0.068(2) Uiso 1.00 1 c . . .
H34 H -0.0830(3) 0.8727(3) -0.4922(3) 0.068(2) Uiso 1.00 1 c . . .
H35 H 0.0106(3) 0.8423(3) -0.4592(3) 0.068(2) Uiso 1.00 1 c . . .
H36 H -0.2975(3) 0.7935(3) -0.3258(3) 0.053(2) Uiso 1.00 1 c . . .
H37 H -0.2629(3) 0.7399(3) -0.2474(3) 0.053(2) Uiso 1.00 1 c . . .
H38 H -0.2915(3) 0.8349(3) -0.2378(3) 0.053(2) Uiso 1.00 1 c . . .
H39 H -0.2662(3) 0.4392(2) 0.0307(2) 0.041(2) Uiso 1.00 1 c . . .
H40 H -0.0157(3) 0.4708(3) 0.1255(2) 0.044(2) Uiso 1.00 1 c . . .
H41 H -0.2952(3) 0.6142(3) -0.0880(3) 0.050(2) Uiso 1.00 1 c . . .
H42 H -0.3479(3) 0.5520(3) -0.0381(3) 0.050(2) Uiso 1.00 1 c . . .
H43 H -0.3223(3) 0.6429(3) -0.0029(3) 0.050(2) Uiso 1.00 1 c . . .
H44 H -0.1504(3) 0.3101(3) 0.0667(3) 0.069(2) Uiso 1.00 1 c . . .
H45 H -0.0809(3) 0.3357(3) 0.1405(3) 0.069(2) Uiso 1.00 1 c . . .
H46 H -0.1793(3) 0.3402(3) 0.1506(3) 0.069(2) Uiso 1.00 1 c . . .
H47 H 0.0576(3) 0.6086(3) 0.0603(3) 0.059(2) Uiso 1.00 1 c . . .
H48 H -0.0009(3) 0.6898(3) 0.0616(3) 0.059(2) Uiso 1.00 1 c . . .
H49 H 0.0273(3) 0.6392(3) 0.1435(3) 0.059(2) Uiso 1.00 1 c . . .
H50 H -0.1311(2) 0.7509(2) -0.1122(2) 0.043(1) Uiso 1.00 1 c . . .

loop_
_atom_site_aniso_label
_atom_site_aniso_U_11
_atom_site_aniso_U_22
_atom_site_aniso_U_33
_atom_site_aniso_U_12
_atom_site_aniso_U_13
_atom_site_aniso_U_23
N1 0.021(2) 0.026(2) 0.033(2) -0.000(1) 0.006(1) -0.001(1)
N2 0.022(2) 0.029(2) 0.032(2) -0.002(1) 0.005(1) -0.001(1)
N3 0.031(2) 0.031(2) 0.058(2) 0.004(2) 0.006(2) 0.001(2)
N4 0.061(2) 0.021(2) 0.026(2) -0.001(2) 0.010(2) 0.002(1)
N5 0.038(2) 0.023(2) 0.028(2) 0.003(1) 0.007(1) 0.002(1)
N6 0.048(2) 0.036(2) 0.038(2) 0.003(2) 0.015(2) -0.005(2)
C1 0.021(2) 0.025(2) 0.034(2) 0.001(2) 0.002(2) -0.000(2)
C2 0.022(2) 0.031(2) 0.027(2) -0.001(2) 0.005(2) -0.001(2)
C3 0.027(2) 0.023(2) 0.031(2) -0.004(2) 0.003(2) 0.000(2)
C4 0.024(2) 0.027(2) 0.037(2) -0.004(2) 0.002(2) 0.001(2)
C5 0.030(2) 0.024(2) 0.022(2) -0.002(2) 0.009(2) -0.002(1)
C6 0.030(2) 0.029(2) 0.022(2) -0.002(2) 0.009(2) 0.000(1)
C7 0.032(2) 0.034(2) 0.025(2) -0.008(2) 0.005(2) -0.003(2)
C8 0.048(3) 0.027(2) 0.025(2) -0.002(2) 0.009(2) -0.000(2)
C9 0.045(2) 0.030(2) 0.028(2) 0.010(2) 0.006(2) 0.003(2)
C10 0.029(2) 0.033(2) 0.025(2) -0.001(2) 0.003(2) 0.001(2)
C11 0.034(2) 0.034(2) 0.035(2) -0.001(2) 0.003(2) -0.003(2)
C12 0.071(3) 0.029(2) 0.043(2) -0.007(2) 0.008(2) 0.000(2)
C13 0.040(2) 0.042(3) 0.051(3) 0.003(2) -0.003(2) 0.003(2)
C14 0.022(2) 0.023(2) 0.032(2) -0.001(1) 0.005(2) 0.003(2)
C15 0.026(2) 0.021(2) 0.030(2) -0.001(2) 0.004(2) 0.003(2)
C16 0.027(2) 0.027(2) 0.033(2) 0.001(2) 0.007(2) 0.003(2)
C17 0.024(2) 0.026(2) 0.042(2) -0.001(2) 0.001(2) 0.003(2)
C18 0.032(2) 0.033(2) 0.033(2) -0.002(2) -0.007(2) 0.000(2)
C19 0.031(2) 0.026(2) 0.030(2) 0.001(2) 0.004(2) 0.001(2)
C20 0.037(2) 0.040(2) 0.038(2) -0.001(2) 0.007(2) -0.007(2)
C21 0.028(2) 0.055(3) 0.069(3) -0.004(2) 0.003(2) 0.001(2)
C22 0.047(3) 0.052(3) 0.031(2) 0.005(2) 0.006(2) -0.001(2)
C23 0.025(2) 0.026(2) 0.023(2) -0.000(2) 0.002(2) 0.000(1)
C24 0.031(2) 0.022(2) 0.030(2) -0.000(2) 0.002(2) 0.002(2)
C25 0.022(2) 0.030(2) 0.022(2) -0.001(2) 0.002(1) 0.002(2)
C26 0.026(2) 0.026(2) 0.029(2) -0.001(2) 0.007(2) 0.004(2)
C27 0.044(2) 0.018(2) 0.025(2) 0.003(2) 0.007(2) 0.000(1)
C28 0.038(2) 0.023(2) 0.035(2) 0.001(2) -0.002(2) 0.003(2)
C29 0.034(2) 0.029(2) 0.046(2) 0.002(2) 0.011(2) 0.007(2)
C30 0.048(2) 0.025(2) 0.032(2) 0.014(2) 0.015(2) 0.008(2)
C31 0.042(2) 0.028(2) 0.025(2) 0.011(2) 0.001(2) 0.000(2)
C32 0.034(2) 0.023(2) 0.031(2) 0.005(2) 0.007(2) -0.001(2)
C33 0.060(3) 0.042(3) 0.058(3) -0.003(2) -0.011(2) -0.000(2)
C34 0.066(3) 0.061(3) 0.042(2) 0.021(3) 0.026(2) 0.019(2)
C35 0.040(2) 0.040(2) 0.051(3) 0.001(2) 0.009(2) -0.001(2)
C36 0.033(2) 0.024(2) 0.022(2) 0.003(2) 0.009(2) 0.001(1)
C37 0.032(2) 0.031(2) 0.024(2) 0.003(2) 0.006(2) -0.002(2)
C38 0.041(2) 0.031(2) 0.031(2) -0.008(2) 0.008(2) -0.005(2)
C39 0.049(3) 0.025(2) 0.032(2) 0.001(2) 0.008(2) 0.000(2)
C40 0.040(2) 0.035(2) 0.036(2) 0.008(2) 0.001(2) 0.006(2)
C41 0.035(2) 0.032(2) 0.030(2) -0.001(2) 0.005(2) 0.003(2)
C42 0.035(2) 0.043(2) 0.048(3) 0.003(2) 0.003(2) -0.000(2)
C43 0.078(4) 0.035(3) 0.060(3) 0.001(2) 0.013(3) 0.009(2)
C44 0.043(3) 0.046(3) 0.058(3) -0.004(2) 0.001(2) 0.007(2)

loop_
_atom_type_symbol
_atom_type_description
_atom_type_scat_dispersion_real
_atom_type_scat_dispersion_imag
_atom_type_scat_source
C C 0.003 0.002
;
International Tables for Crystallography
(1992, Vol. C, Tables 4.2.6.8 and 6.1.1.4)
;
H H 0.000 0.000
;
International Tables for Crystallography
(1992, Vol. C, Table 6.1.1.4)
;
N N 0.006 0.003
;
International Tables for Crystallography
(1992, Vol. C, Tables 4.2.6.8 and 6.1.1.4)
;

loop_
_geom_angle_atom_site_label_1
_geom_angle_site_symmetry_1
_geom_angle_atom_site_label_2
_geom_angle_site_symmetry_2
_geom_angle_atom_site_label_3
_geom_angle_site_symmetry_3
_geom_angle
_geom_angle_publ_flag
C2 . N1 . C5 . 129.1(3) yes
C2 . N1 . H25 . 113.3(3) no
C5 . N1 . H25 . 117.7(3) no
C3 . N2 . C14 . 120.8(3) yes
C24 . N4 . C27 . 123.8(3) yes
C24 . N4 . H50 . 118.5(4) no
C27 . N4 . H50 . 117.7(3) no
C25 . N5 . C36 . 119.7(3) yes
C2 . C1 . C3 . 123.6(3) yes
C2 . C1 . C4 . 118.9(3) yes
C3 . C1 . C4 . 117.4(3) yes
N1 . C2 . C1 . 121.7(3) yes
N1 . C2 . H1 . 118.9(4) no
C1 . C2 . H1 . 119.4(4) no
N2 . C3 . C1 . 121.9(3) yes
N2 . C3 . H2 . 118.9(4) no
C1 . C3 . H2 . 119.2(4) no
N3 . C4 . C1 . 178.0(4) yes
N1 . C5 . C6 . 123.0(3) yes
N1 . C5 . C10 . 115.5(3) yes
C6 . C5 . C10 . 121.4(3) yes
C5 . C6 . C7 . 117.4(3) yes
C5 . C6 . C11 . 124.0(3) yes
C7 . C6 . C11 . 118.5(3) yes
C6 . C7 . C8 . 123.0(4) yes
C6 . C7 . H3 . 118.6(4) no
C8 . C7 . H3 . 118.3(4) no
C7 . C8 . C9 . 117.6(3) yes
C7 . C8 . C12 . 121.6(4) yes
C9 . C8 . C12 . 120.7(4) yes
C8 . C9 . C10 . 122.2(4) yes
C8 . C9 . H4 . 118.8(4) no
C10 . C9 . H4 . 119.0(4) no
C5 . C10 . C9 . 118.2(3) yes
C5 . C10 . C13 . 121.4(3) yes
C9 . C10 . C13 . 120.4(3) yes
C6 . C11 . H5 . 109.5(4) no
C6 . C11 . H6 . 109.1(4) no
H5 . C11 . H6 . 109.5(5) no
C6 . C11 . H7 . 109.8(4) no
H5 . C11 . H7 . 109.5(5) no
H6 . C11 . H7 . 109.5(5) no
C8 . C12 . H8 . 109.6(5) no
C8 . C12 . H9 . 109.2(5) no
H8 . C12 . H9 . 109.5(6) no
C8 . C12 . H10 . 109.6(5) no
H8 . C12 . H10 . 109.5(6) no
H9 . C12 . H10 . 109.5(6) no
C10 . C13 . H11 . 109.9(4) no
C10 . C13 . H12 . 109.3(4) no
H11 . C13 . H12 . 109.5(5) no
C10 . C13 . H13 . 109.1(4) no
H11 . C13 . H13 . 109.5(5) no
H12 . C13 . H13 . 109.5(5) no
N2 . C14 . C15 . 117.5(3) yes
N2 . C14 . C19 . 121.7(3) yes
C15 . C14 . C19 . 120.5(3) yes
C14 . C15 . C16 . 119.2(3) yes
C14 . C15 . C20 . 119.8(3) yes
C16 . C15 . C20 . 121.0(3) yes
C15 . C16 . C17 . 121.6(3) yes
C15 . C16 . H14 . 119.2(4) no
C17 . C16 . H14 . 119.2(4) no
C16 . C17 . C18 . 117.8(3) yes
C16 . C17 . C21 . 121.0(3) yes
C18 . C17 . C21 . 121.2(4) yes
C17 . C18 . C19 . 123.0(3) yes
C17 . C18 . H15 . 118.5(4) no
C19 . C18 . H15 . 118.5(4) no
C14 . C19 . C18 . 118.0(3) yes
C14 . C19 . C22 . 122.3(3) yes
C18 . C19 . C22 . 119.7(3) yes
C15 . C20 . H16 . 109.7(4) no
C15 . C20 . H17 . 109.2(4) no
H16 . C20 . H17 . 109.5(5) no
C15 . C20 . H18 . 109.6(4) no
H16 . C20 . H18 . 109.5(5) no
H17 . C20 . H18 . 109.5(5) no
C17 . C21 . H19 . 109.5(5) no
C17 . C21 . H20 . 109.1(5) no
H19 . C21 . H20 . 109.5(6) no
C17 . C21 . H21 . 109.8(5) no
H19 . C21 . H21 . 109.5(6) no
H20 . C21 . H21 . 109.5(6) no
C19 . C22 . H22 . 109.7(4) no
C19 . C22 . H23 . 109.0(4) no
H22 . C22 . H23 . 109.5(5) no
C19 . C22 . H24 . 109.7(4) no
H22 . C22 . H24 . 109.5(5) no
H23 . C22 . H24 . 109.5(5) no
C24 . C23 . C25 . 123.0(3) yes
C24 . C23 . C26 . 118.3(3) yes
C25 . C23 . C26 . 118.7(3) yes
N4 . C24 . C23 . 123.0(3) yes
N4 . C24 . H26 . 118.0(4) no
C23 . C24 . H26 . 119.0(4) no
N5 . C25 . C23 . 122.6(3) yes
N5 . C25 . H27 . 118.7(4) no
C23 . C25 . H27 . 118.7(4) no
N6 . C26 . C23 . 178.3(4) yes
N4 . C27 . C28 . 118.8(3) yes
N4 . C27 . C32 . 119.0(3) yes
C28 . C27 . C32 . 122.1(3) yes
C27 . C28 . C29 . 117.6(3) yes
C27 . C28 . C33 . 122.1(3) yes
C29 . C28 . C33 . 120.2(4) yes
C28 . C29 . C30 . 121.7(4) yes
C28 . C29 . H28 . 119.2(4) no
C30 . C29 . H28 . 119.1(4) no
C29 . C30 . C31 . 118.8(3) yes
C29 . C30 . C34 . 120.4(4) yes
C31 . C30 . C34 . 120.7(4) yes
C30 . C31 . C32 . 121.5(4) yes
C30 . C31 . H29 . 119.1(4) no
C32 . C31 . H29 . 119.4(4) no
C27 . C32 . C31 . 118.2(3) yes
C27 . C32 . C35 . 121.2(3) yes
C31 . C32 . C35 . 120.6(3) yes
C28 . C33 . H30 . 109.1(5) no
C28 . C33 . H31 . 109.4(5) no
H30 . C33 . H31 . 109.5(6) no
C28 . C33 . H32 . 109.9(5) no
H30 . C33 . H32 . 109.5(6) no
H31 . C33 . H32 . 109.5(6) no
C30 . C34 . H33 . 109.5(5) no
C30 . C34 . H34 . 109.2(5) no
H33 . C34 . H34 . 109.5(6) no
C30 . C34 . H35 . 109.7(5) no
H33 . C34 . H35 . 109.5(6) no
H34 . C34 . H35 . 109.5(6) no
C32 . C35 . H36 . 109.6(4) no
C32 . C35 . H37 . 109.0(4) no
H36 . C35 . H37 . 109.5(5) no
C32 . C35 . H38 . 109.8(4) no
H36 . C35 . H38 . 109.5(5) no
H37 . C35 . H38 . 109.5(5) no
N5 . C36 . C37 . 118.3(3) yes
N5 . C36 . C41 . 120.0(3) yes
C37 . C36 . C41 . 121.6(3) yes
C36 . C37 . C38 . 117.8(3) yes
C36 . C37 . C42 . 120.7(3) yes
C38 . C37 . C42 . 121.5(3) yes
C37 . C38 . C39 . 122.6(4) yes
C37 . C38 . H39 . 118.8(4) no
C39 . C38 . H39 . 118.6(4) no
C38 . C39 . C40 . 117.8(4) yes
C38 . C39 . C43 . 120.8(4) yes
C40 . C39 . C43 . 121.3(4) yes
C39 . C40 . C41 . 122.1(4) yes
C39 . C40 . H40 . 118.9(4) no
C41 . C40 . H40 . 119.0(4) no
C36 . C41 . C40 . 118.1(3) yes
C36 . C41 . C44 . 121.6(3) yes
C40 . C41 . C44 . 120.3(4) yes
C37 . C42 . H41 . 109.9(4) no
C37 . C42 . H42 . 109.2(4) no
H41 . C42 . H42 . 109.5(5) no
C37 . C42 . H43 . 109.3(4) no
H41 . C42 . H43 . 109.5(5) no
H42 . C42 . H43 . 109.5(5) no
C39 . C43 . H44 . 109.8(5) no
C39 . C43 . H45 . 109.2(5) no
H44 . C43 . H45 . 109.5(6) no
C39 . C43 . H46 . 109.4(5) no
H44 . C43 . H46 . 109.5(6) no
H45 . C43 . H46 . 109.5(6) no
C41 . C44 . H47 . 109.7(5) no
C41 . C44 . H48 . 109.3(5) no
H47 . C44 . H48 . 109.5(6) no
C41 . C44 . H49 . 109.4(5) no
H47 . C44 . H49 . 109.5(6) no
H48 . C44 . H49 . 109.5(6) no

loop_
_geom_bond_atom_site_label_1
_geom_bond_site_symmetry_1
_geom_bond_atom_site_label_2
_geom_bond_site_symmetry_2
_geom_bond_distance
_geom_bond_publ_flag
N1 . C2 . 1.326(4) yes
N1 . C5 . 1.424(4) yes
N1 . H25 . 0.959(4) no
N2 . C3 . 1.291(4) yes
N2 . C14 . 1.420(4) yes
N3 . C4 . 1.148(4) yes
N4 . C24 . 1.313(4) yes
N4 . C27 . 1.437(4) yes
N4 . H50 . 0.978(4) no
N5 . C25 . 1.291(4) yes
N5 . C36 . 1.434(4) yes
N6 . C26 . 1.148(4) yes
C1 . C2 . 1.386(5) yes
C1 . C3 . 1.442(5) yes
C1 . C4 . 1.429(5) yes
C2 . H1 . 0.950(5) no
C3 . H2 . 0.950(5) no
C5 . C6 . 1.400(5) yes
C5 . C10 . 1.398(5) yes
C6 . C7 . 1.392(5) yes
C6 . C11 . 1.515(5) yes
C7 . C8 . 1.382(5) yes
C7 . H3 . 0.950(5) no
C8 . C9 . 1.388(5) yes
C8 . C12 . 1.517(5) yes
C9 . C10 . 1.390(5) yes
C9 . H4 . 0.950(5) no
C10 . C13 . 1.509(5) yes
C11 . H5 . 0.950(5) no
C11 . H6 . 0.950(5) no
C11 . H7 . 0.950(5) no
C12 . H8 . 0.950(6) no
C12 . H9 . 0.950(6) no
C12 . H10 . 0.950(5) no
C13 . H11 . 0.950(6) no
C13 . H12 . 0.950(5) no
C13 . H13 . 0.950(6) no
C14 . C15 . 1.408(5) yes
C14 . C19 . 1.402(5) yes
C15 . C16 . 1.388(5) yes
C15 . C20 . 1.506(5) yes
C16 . C17 . 1.391(5) yes
C16 . H14 . 0.950(4) no
C17 . C18 . 1.390(5) yes
C17 . C21 . 1.516(5) yes
C18 . C19 . 1.390(5) yes
C18 . H15 . 0.950(5) no
C19 . C22 . 1.512(5) yes
C20 . H16 . 0.950(5) no
C20 . H17 . 0.950(6) no
C20 . H18 . 0.950(5) no
C21 . H19 . 0.950(6) no
C21 . H20 . 0.950(7) no
C21 . H21 . 0.950(6) no
C22 . H22 . 0.950(5) no
C22 . H23 . 0.950(6) no
C22 . H24 . 0.950(6) no
C23 . C24 . 1.393(5) yes
C23 . C25 . 1.424(5) yes
C23 . C26 . 1.425(5) yes
C24 . H26 . 0.950(5) no
C25 . H27 . 0.950(4) no
C27 . C28 . 1.396(5) yes
C27 . C32 . 1.387(5) yes
C28 . C29 . 1.394(5) yes
C28 . C33 . 1.502(5) yes
C29 . C30 . 1.385(5) yes
C29 . H28 . 0.950(5) no
C30 . C31 . 1.387(5) yes
C30 . C34 . 1.511(5) yes
C31 . C32 . 1.390(5) yes
C31 . H29 . 0.950(5) no
C32 . C35 . 1.512(5) yes
C33 . H30 . 0.950(5) no
C33 . H31 . 0.950(6) no
C33 . H32 . 0.950(6) no
C34 . H33 . 0.950(7) no
C34 . H34 . 0.950(6) no
C34 . H35 . 0.950(6) no
C35 . H36 . 0.950(6) no
C35 . H37 . 0.950(6) no
C35 . H38 . 0.950(5) no
C36 . C37 . 1.397(5) yes
C36 . C41 . 1.386(5) yes
C37 . C38 . 1.391(5) yes
C37 . C42 . 1.500(5) yes
C38 . C39 . 1.384(5) yes
C38 . H39 . 0.950(5) no
C39 . C40 . 1.381(5) yes
C39 . C43 . 1.512(5) yes
C40 . C41 . 1.400(5) yes
C40 . H40 . 0.950(5) no
C41 . C44 . 1.507(5) yes
C42 . H41 . 0.950(5) no
C42 . H42 . 0.950(6) no
C42 . H43 . 0.950(6) no
C43 . H44 . 0.950(6) no
C43 . H45 . 0.950(7) no
C43 . H46 . 0.950(6) no
C44 . H47 . 0.950(5) no
C44 . H48 . 0.950(6) no
C44 . H49 . 0.950(6) no

loop_
_geom_contact_atom_site_label_1
_geom_contact_site_symmetry_1
_geom_contact_atom_site_label_2
_geom_contact_site_symmetry_2
_geom_contact_distance
_geom_contact_publ_flag
N1 . N2 . 2.658(4) yes
N1 . C1 . 2.368(4) yes
N1 . C2 . 1.326(4) yes
N1 . C3 . 2.882(4) yes
N1 . C5 . 1.424(4) yes
N1 . C6 . 2.482(5) yes
N1 . C10 . 2.387(5) yes
N1 . C11 . 3.024(5) yes
N1 . C13 . 2.798(5) yes
N1 . H1 . 1.970(4) no
N1 . H6 . 2.588(5) no
N1 . H11 . 3.447(5) no
N1 . H12 . 3.420(5) no
N1 . H13 . 2.315(5) no
N1 . H16 . 3.518(5) no
N1 . H25 . 0.959(4) no
N1 . H40 3_555 3.548(5) no
N1 . H49 3_555 3.584(5) no
N2 . C1 . 2.391(4) yes
N2 . C2 . 2.892(4) yes
N2 . C3 . 1.291(4) yes
N2 . C14 . 1.420(4) yes
N2 . C15 . 2.418(4) yes
N2 . C19 . 2.464(5) yes
N2 . C20 . 2.817(5) yes
N2 . C22 . 2.958(5) yes
N2 . H2 . 1.937(4) no
N2 . H13 . 2.743(5) no
N2 . H16 . 2.332(5) no
N2 . H17 . 3.437(5) no
N2 . H18 . 3.468(5) no
N2 . H22 . 3.554(5) no
N2 . H23 . 2.502(5) no
N2 . H25 . 1.861(4) no
N3 . C1 . 2.576(5) yes
N3 . C2 . 3.479(5) yes
N3 . C3 . 3.470(5) yes
N3 . C4 . 1.148(4) yes
N3 . C25 1_655 3.338(5) yes
N3 . C26 1_655 3.584(5) yes
N3 . C29 4_565 3.562(5) yes
N3 . H1 . 3.432(5) no
N3 . H2 . 3.396(5) no
N3 . H3 3_645 2.769(5) no
N3 . H5 3_645 3.122(5) no
N3 . H7 3_645 3.409(5) no
N3 . H11 2_675 2.830(5) no
N3 . H27 1_655 2.755(5) no
N3 . H28 4_565 3.176(5) no
N3 . H35 4_565 2.927(5) no
N3 . H43 1_655 2.920(5) no
N4 . N5 . 2.673(4) yes
N4 . C23 . 2.379(4) yes
N4 . C24 . 1.313(4) yes
N4 . C25 . 2.887(4) yes
N4 . C27 . 1.437(4) yes
N4 . C28 . 2.438(5) yes
N4 . C32 . 2.433(5) yes
N4 . C33 . 2.887(6) yes
N4 . C35 . 2.867(5) yes
N4 . H12 2_575 3.593(5) no
N4 . H26 . 1.948(4) no
N4 . H30 . 2.414(5) no
N4 . H31 . 3.535(6) no
N4 . H32 . 3.508(6) no
N4 . H37 . 2.797(5) no
N4 . H38 . 2.824(5) no
N4 . H50 . 0.978(4) no
N5 . C23 . 2.382(4) yes
N5 . C24 . 2.880(4) yes
N5 . C25 . 1.291(4) yes
N5 . C36 . 1.434(4) yes
N5 . C37 . 2.430(5) yes
N5 . C41 . 2.442(5) yes
N5 . C42 . 2.846(5) yes
N5 . C44 . 2.894(5) yes
N5 . H18 4_464 3.185(5) no
N5 . H27 . 1.936(4) no
N5 . H41 . 2.762(5) no
N5 . H43 . 2.815(5) no
N5 . H47 . 3.517(5) no
N5 . H48 . 2.424(5) no
N5 . H49 . 3.539(5) no
N5 . H50 . 1.930(4) no
N6 . C2 1_455 3.329(5) yes
N6 . C11 1_455 3.599(5) yes
N6 . C12 3_545 3.595(5) yes
N6 . C22 2_575 3.379(5) yes
N6 . C23 . 2.573(5) yes
N6 . C24 . 3.468(5) yes
N6 . C25 . 3.477(5) yes
N6 . C26 . 1.148(4) yes
N6 . H1 1_455 2.427(5) no
N6 . H6 1_455 3.202(5) no
N6 . H7 1_455 3.152(5) no
N6 . H8 3_545 2.954(5) no
N6 . H10 3_545 3.393(6) no
N6 . H21 . 3.522(5) no
N6 . H22 2_575 2.511(5) no
N6 . H26 . 3.407(4) no
N6 . H27 . 3.409(5) no
N6 . H31 2_575 2.883(6) no
C1 . C2 . 1.386(5) yes
C1 . C3 . 1.442(5) yes
C1 . C4 . 1.429(5) yes
C1 . H1 . 2.028(5) no
C1 . H2 . 2.079(5) no
C1 . H6 . 3.459(5) no
C1 . H11 2_675 3.426(5) no
C1 . H23 . 3.292(5) no
C1 . H25 . 2.451(4) no
C1 . H45 3_555 3.448(6) no
C2 . C3 . 2.493(5) yes
C2 . C4 . 2.424(5) yes
C2 . C5 . 2.484(5) yes
C2 . C6 . 3.113(5) yes
C2 . C10 . 3.597(5) yes
C2 . C11 . 3.074(5) yes
C2 . H1 . 0.950(5) no
C2 . H2 . 3.328(5) no
C2 . H6 . 2.339(5) no
C2 . H7 . 3.550(5) no
C2 . H13 . 3.352(5) no
C2 . H22 2_675 3.415(5) no
C2 . H25 . 1.919(4) no
C3 . C4 . 2.453(5) yes
C3 . C14 . 2.358(5) yes
C3 . C15 . 3.438(5) yes
C3 . C19 . 3.055(5) yes
C3 . C22 . 3.094(5) yes
C3 . H1 . 3.337(5) no
C3 . H2 . 0.950(5) no
C3 . H16 . 3.168(5) no
C3 . H23 . 2.411(5) no
C3 . H24 . 3.525(5) no
C3 . H25 . 2.440(4) no
C4 . H1 . 2.578(5) no
C4 . H2 . 2.602(5) no
C4 . H3 3_645 3.269(5) no
C4 . H11 2_675 2.842(6) no
C4 . H35 4_565 3.281(6) no
C4 . H46 3_555 3.448(6) no
C5 . C6 . 1.400(5) yes
C5 . C7 . 2.385(5) yes
C5 . C8 . 2.791(5) yes
C5 . C9 . 2.392(5) yes
C5 . C10 . 1.398(5) yes
C5 . C11 . 2.574(5) yes
C5 . C13 . 2.535(5) yes
C5 . H1 . 2.697(5) no
C5 . H3 . 3.243(5) no
C5 . H4 . 3.249(5) no
C5 . H5 . 3.154(5) no
C5 . H6 . 2.622(5) no
C5 . H7 . 3.181(5) no
C5 . H11 . 3.132(5) no
C5 . H12 . 3.137(5) no
C5 . H13 . 2.566(5) no
C5 . H22 2_675 3.367(5) no
C5 . H23 2_675 3.388(5) no
C5 . H25 . 2.053(4) no
C5 . H49 3_555 3.378(5) no
C6 . C7 . 1.392(5) yes
C6 . C8 . 2.438(5) yes
C6 . C9 . 2.785(5) yes
C6 . C10 . 2.440(5) yes
C6 . C11 . 1.515(5) yes
C6 . H1 . 2.934(5) no
C6 . H3 . 2.026(5) no
C6 . H5 . 2.039(5) no
C6 . H6 . 2.035(5) no
C6 . H7 . 2.043(5) no
C6 . H22 2_675 3.267(5) no
C6 . H24 2_675 3.563(5) no
C6 . H25 . 3.252(4) no
C6 . H27 3_555 3.371(5) no
C7 . C8 . 1.382(5) yes
C7 . C9 . 2.370(5) yes
C7 . C10 . 2.770(5) yes
C7 . C11 . 2.500(5) yes
C7 . C12 . 2.532(5) yes
C7 . H3 . 0.950(5) no
C7 . H4 . 3.227(5) no
C7 . H5 . 2.729(5) no
C7 . H6 . 3.271(5) no
C7 . H7 . 2.732(5) no
C7 . H8 . 2.576(5) no
C7 . H9 . 3.130(5) no
C7 . H10 . 3.125(6) no
C7 . H27 3_555 3.030(5) no
C7 . H46 1_665 3.206(6) no
C8 . C9 . 1.388(5) yes
C8 . C10 . 2.432(5) yes
C8 . C12 . 1.517(5) yes
C8 . H3 . 2.015(5) no
C8 . H4 . 2.025(5) no
C8 . H8 . 2.043(5) no
C8 . H9 . 2.037(5) no
C8 . H10 . 2.043(5) no
C8 . H19 3_555 3.232(6) no
C8 . H34 3_554 3.252(5) no
C9 . C10 . 1.390(5) yes
C9 . C12 . 2.526(6) yes
C9 . C13 . 2.516(6) yes
C9 . C34 3_554 3.580(6) yes
C9 . H3 . 3.225(5) no
C9 . H4 . 0.950(5) no
C9 . H8 . 3.292(6) no
C9 . H9 . 2.758(6) no
C9 . H10 . 2.762(5) no
C9 . H11 . 2.754(6) no
C9 . H12 . 2.752(6) no
C9 . H13 . 3.281(6) no
C9 . H19 3_555 3.454(6) no
C9 . H34 3_554 3.162(5) no
C9 . H35 3_554 3.163(6) no
C10 . C13 . 1.509(5) yes
C10 . H4 . 2.028(5) no
C10 . H11 . 2.039(5) no
C10 . H12 . 2.032(5) no
C10 . H13 . 2.030(5) no
C10 . H23 2_675 3.565(5) no
C10 . H25 . 2.586(5) no
C11 . H1 . 2.612(5) no
C11 . H3 . 2.619(5) no
C11 . H5 . 0.950(5) no
C11 . H6 . 0.950(5) no
C11 . H7 . 0.950(5) no
C11 . H8 3_645 3.404(5) no
C11 . H22 2_675 3.502(5) no
C11 . H27 3_555 3.378(5) no
C11 . H28 2_675 3.590(5) no
C12 . H3 . 2.667(6) no
C12 . H4 . 2.664(6) no
C12 . H8 . 0.950(6) no
C12 . H9 . 0.950(6) no
C12 . H10 . 0.950(5) no
C12 . H19 3_555 3.013(6) no
C12 . H28 4_575 3.213(5) no
C12 . H34 3_554 3.240(6) no
C12 . H39 1_665 3.406(5) no
C12 . H46 1_665 3.495(7) no
C13 . H4 . 2.656(6) no
C13 . H11 . 0.950(6) no
C13 . H12 . 0.950(5) no
C13 . H13 . 0.950(6) no
C13 . H25 . 2.542(5) no
C13 . H38 2_575 3.165(6) no
C13 . H43 2_575 3.573(6) no
C14 . C15 . 1.408(5) yes
C14 . C16 . 2.412(5) yes
C14 . C17 . 2.805(5) yes
C14 . C18 . 2.392(5) yes
C14 . C19 . 1.402(5) yes
C14 . C20 . 2.520(5) yes
C14 . C22 . 2.553(5) yes
C14 . H2 . 2.509(5) no
C14 . H13 . 3.384(5) no
C14 . H14 . 3.268(5) no
C14 . H15 . 3.248(5) no
C14 . H16 . 2.546(5) no
C14 . H17 . 3.131(5) no
C14 . H18 . 3.111(5) no
C14 . H22 . 3.137(5) no
C14 . H23 . 2.588(5) no
C14 . H24 . 3.163(5) no
C14 . H25 . 3.080(4) no
C14 . H26 2_575 3.382(5) no
C14 . H37 4_565 3.251(5) no
C15 . C16 . 1.388(5) yes
C15 . C17 . 2.427(5) yes
C15 . C18 . 2.767(5) yes
C15 . C19 . 2.439(5) yes
C15 . C20 . 1.506(5) yes
C15 . H2 . 3.593(5) no
C15 . H14 . 2.029(5) no
C15 . H16 . 2.033(5) no
C15 . H17 . 2.027(5) no
C15 . H18 . 2.032(5) no
C15 . H26 2_575 3.163(5) no
C15 . H37 4_565 2.944(5) no
C15 . H38 2_575 3.463(5) no
C15 . H41 4_565 3.494(5) no
C16 . C17 . 1.391(5) yes
C16 . C18 . 2.381(5) yes
C16 . C19 . 2.796(5) yes
C16 . C20 . 2.519(5) yes
C16 . C21 . 2.531(5) yes
C16 . H14 . 0.950(4) no
C16 . H15 . 3.237(5) no
C16 . H16 . 3.286(5) no
C16 . H17 . 2.751(5) no
C16 . H18 . 2.756(5) no
C16 . H19 . 2.567(5) no
C16 . H20 . 3.128(5) no
C16 . H21 . 3.130(5) no
C16 . H26 2_575 2.880(5) no
C16 . H36 4_565 3.594(5) no
C16 . H37 4_565 2.893(5) no
C16 . H41 4_565 3.307(5) no
C17 . C18 . 1.390(5) yes
C17 . C19 . 2.443(5) yes
C17 . C21 . 1.516(5) yes
C17 . H14 . 2.032(5) no
C17 . H15 . 2.024(5) no
C17 . H19 . 2.040(5) no
C17 . H20 . 2.036(5) no
C17 . H21 . 2.044(5) no
C17 . H26 2_575 2.852(5) no
C17 . H36 4_565 3.212(5) no
C17 . H37 4_565 3.158(6) no
C18 . C19 . 1.390(5) yes
C18 . C21 . 2.533(5) yes
C18 . C22 . 2.510(5) yes
C18 . H14 . 3.240(5) no
C18 . H15 . 0.950(5) no
C18 . H19 . 3.296(6) no
C18 . H20 . 2.766(5) no
C18 . H21 . 2.772(5) no
C18 . H22 . 2.747(5) no
C18 . H23 . 3.277(5) no
C18 . H24 . 2.744(5) no
C18 . H26 2_575 3.056(5) no
C18 . H30 . 3.437(6) no
C18 . H36 4_565 3.110(6) no
C18 . H37 4_565 3.444(6) no
C19 . C22 . 1.512(5) yes
C19 . H2 . 2.938(5) no
C19 . H15 . 2.024(5) no
C19 . H22 . 2.039(5) no
C19 . H23 . 2.031(5) no
C19 . H24 . 2.039(5) no
C19 . H26 2_575 3.337(5) no
C19 . H29 4_565 3.543(5) no
C19 . H36 4_565 3.408(5) no
C19 . H37 4_565 3.514(5) no
C20 . C37 4_565 3.588(5) yes
C20 . H14 . 2.668(5) no
C20 . H16 . 0.950(5) no
C20 . H17 . 0.950(6) no
C20 . H18 . 0.950(5) no
C20 . H25 . 3.486(5) no
C20 . H38 2_575 3.087(6) no
C20 . H40 3_555 3.170(6) no
C20 . H41 4_565 3.018(6) no
C20 . H47 3_555 3.467(6) no
C20 . H49 3_555 3.532(6) no
C21 . H10 3_545 3.144(6) no
C21 . H14 . 2.677(6) no
C21 . H15 . 2.670(6) no
C21 . H19 . 0.950(6) no
C21 . H20 . 0.950(7) no
C21 . H21 . 0.950(6) no
C21 . H30 . 3.588(6) no
C21 . H31 2_575 3.217(6) no
C21 . H48 . 3.278(6) no
C22 . H1 2_675 3.569(5) no
C22 . H2 . 2.927(5) no
C22 . H15 . 2.636(5) no
C22 . H22 . 0.950(5) no
C22 . H23 . 0.950(6) no
C22 . H24 . 0.950(6) no
C22 . H29 4_565 3.460(6) no
C23 . C24 . 1.393(5) yes
C23 . C25 . 1.424(5) yes
C23 . C26 . 1.425(5) yes
C23 . H12 2_575 3.398(5) no
C23 . H20 . 3.356(5) no
C23 . H21 . 3.145(5) no
C23 . H26 . 2.031(5) no
C23 . H27 . 2.057(5) no
C23 . H30 . 3.478(6) no
C23 . H50 . 2.557(4) no
C24 . C25 . 2.477(5) yes
C24 . C26 . 2.419(5) yes
C24 . C27 . 2.426(5) yes
C24 . C28 . 3.228(5) yes
C24 . C32 . 3.342(5) yes
C24 . C33 . 3.356(6) yes
C24 . C35 . 3.569(5) yes
C24 . H12 2_575 3.316(5) no
C24 . H21 . 3.481(5) no
C24 . H26 . 0.950(5) no
C24 . H27 . 3.313(5) no
C24 . H30 . 2.710(6) no
C24 . H38 . 3.168(5) no
C24 . H50 . 1.976(4) no
C25 . C26 . 2.451(5) yes
C25 . C36 . 2.357(5) yes
C25 . C37 . 3.225(5) yes
C25 . C41 . 3.228(5) yes
C25 . C42 . 3.390(5) yes
C25 . C44 . 3.426(5) yes
C25 . H5 3_545 3.413(5) no
C25 . H20 . 3.252(5) no
C25 . H26 . 3.320(5) no
C25 . H27 . 0.950(4) no
C25 . H41 . 3.446(5) no
C25 . H43 . 2.978(5) no
C25 . H48 . 2.816(5) no
C25 . H50 . 2.538(4) no
C26 . H1 1_455 3.238(5) no
C26 . H8 3_545 3.554(5) no
C26 . H19 . 3.584(5) no
C26 . H21 . 3.115(5) no
C26 . H22 2_575 3.223(6) no
C26 . H26 . 2.564(5) no
C26 . H27 . 2.599(5) no
C26 . H31 2_575 3.380(6) no
C27 . C28 . 1.396(5) yes
C27 . C29 . 2.387(5) yes
C27 . C30 . 2.770(5) yes
C27 . C31 . 2.383(5) yes
C27 . C32 . 1.387(5) yes
C27 . C33 . 2.537(6) yes
C27 . C35 . 2.526(6) yes
C27 . H2 4_464 3.471(5) no
C27 . H14 2_575 3.463(5) no
C27 . H26 . 2.582(5) no
C27 . H28 . 3.247(5) no
C27 . H29 . 3.242(5) no
C27 . H30 . 2.572(6) no
C27 . H31 . 3.133(6) no
C27 . H32 . 3.137(6) no
C27 . H36 . 3.290(6) no
C27 . H37 . 2.759(5) no
C27 . H38 . 2.764(5) no
C27 . H50 . 2.080(4) no
C28 . C29 . 1.394(5) yes
C28 . C30 . 2.427(5) yes
C28 . C31 . 2.786(5) yes
C28 . C32 . 2.435(5) yes
C28 . C33 . 1.502(5) yes
C28 . H2 4_464 3.560(5) no
C28 . H14 2_575 3.501(5) no
C28 . H26 . 3.236(5) no
C28 . H28 . 2.034(5) no
C28 . H30 . 2.023(6) no
C28 . H31 . 2.027(5) no
C28 . H32 . 2.032(6) no
C28 . H45 2_565 3.589(6) no
C28 . H50 . 2.990(5) no
C29 . C30 . 1.385(5) yes
C29 . C31 . 2.386(6) yes
C29 . C32 . 2.781(5) yes
C29 . C33 . 2.512(6) yes
C29 . C34 . 2.514(6) yes
C29 . H2 4_464 3.272(5) no
C29 . H10 4_474 3.150(5) no
C29 . H14 2_575 3.588(5) no
C29 . H28 . 0.950(5) no
C29 . H29 . 3.241(6) no
C29 . H30 . 3.278(6) no
C29 . H31 . 2.748(6) no
C29 . H32 . 2.747(6) no
C29 . H33 . 2.753(5) no
C29 . H34 . 3.278(6) no
C29 . H35 . 2.749(6) no
C30 . C31 . 1.387(5) yes
C30 . C32 . 2.423(5) yes
C30 . C34 . 1.511(5) yes
C30 . H2 4_464 2.908(5) no
C30 . H28 . 2.024(6) no
C30 . H29 . 2.027(5) no
C30 . H33 . 2.036(5) no
C30 . H34 . 2.032(5) no
C30 . H35 . 2.038(5) no
C30 . H42 3_454 3.459(5) no
C31 . C32 . 1.390(5) yes
C31 . C34 . 2.520(5) yes
C31 . C35 . 2.522(5) yes
C31 . H2 4_464 2.838(5) no
C31 . H17 2_575 3.165(5) no
C31 . H24 4_464 3.405(5) no
C31 . H28 . 3.241(6) no
C31 . H29 . 0.950(5) no
C31 . H33 . 3.130(6) no
C31 . H34 . 2.550(5) no
C31 . H35 . 3.109(5) no
C31 . H36 . 2.557(5) no
C31 . H37 . 3.111(5) no
C31 . H38 . 3.131(5) no
C31 . H39 3_454 3.308(5) no
C32 . C35 . 1.512(5) yes
C32 . H2 4_464 3.146(5) no
C32 . H14 2_575 3.532(5) no
C32 . H17 2_575 2.912(5) no
C32 . H26 . 3.401(5) no
C32 . H29 . 2.032(5) no
C32 . H36 . 2.038(5) no
C32 . H37 . 2.032(5) no
C32 . H38 . 2.040(5) no
C32 . H50 . 2.928(5) no
C33 . H7 2_675 3.587(6) no
C33 . H15 . 2.922(6) no
C33 . H21 2_575 3.464(6) no
C33 . H26 . 3.425(6) no
C33 . H28 . 2.656(6) no
C33 . H30 . 0.950(5) no
C33 . H31 . 0.950(6) no
C33 . H32 . 0.950(6) no
C33 . H44 2_565 3.395(6) no
C33 . H45 2_565 3.246(6) no
C33 . H50 . 3.303(6) no
C34 . H2 4_464 3.544(6) no
C34 . H4 3_544 3.207(5) no
C34 . H9 3_544 3.177(6) no
C34 . H28 . 2.655(6) no
C34 . H29 . 2.663(6) no
C34 . H33 . 0.950(7) no
C34 . H33 2_574 3.299(9) no
C34 . H34 . 0.950(6) no
C34 . H35 . 0.950(6) no
C34 . H39 3_454 3.308(6) no
C34 . H42 3_454 3.197(6) no
C34 . H42 4_564 3.519(6) no
C34 . H43 4_564 3.508(6) no
C35 . H12 2_575 3.084(6) no
C35 . H17 2_575 2.757(6) no
C35 . H29 . 2.669(5) no
C35 . H36 . 0.950(6) no
C35 . H37 . 0.950(6) no
C35 . H38 . 0.950(5) no
C35 . H49 4_464 3.480(6) no
C35 . H50 . 3.170(5) no
C36 . C37 . 1.397(5) yes
C36 . C38 . 2.387(5) yes
C36 . C39 . 2.788(5) yes
C36 . C40 . 2.390(5) yes
C36 . C41 . 1.386(5) yes
C36 . C42 . 2.519(5) yes
C36 . C44 . 2.526(5) yes
C36 . H5 3_545 2.901(5) no
C36 . H18 4_464 3.044(5) no
C36 . H27 . 2.492(5) no
C36 . H39 . 3.245(5) no
C36 . H40 . 3.246(5) no
C36 . H41 . 2.760(5) no
C36 . H42 . 3.284(5) no
C36 . H43 . 2.748(5) no
C36 . H47 . 3.132(5) no
C36 . H48 . 2.563(5) no
C36 . H49 . 3.116(6) no
C36 . H50 . 3.147(4) no
C37 . C38 . 1.391(5) yes
C37 . C39 . 2.435(5) yes
C37 . C40 . 2.778(5) yes
C37 . C41 . 2.429(5) yes
C37 . C42 . 1.500(5) yes
C37 . H5 3_545 2.904(5) no
C37 . H17 4_464 3.581(5) no
C37 . H18 4_464 2.795(5) no
C37 . H27 . 3.243(5) no
C37 . H39 . 2.028(5) no
C37 . H41 . 2.030(5) no
C37 . H42 . 2.023(5) no
C37 . H43 . 2.024(5) no
C38 . C39 . 1.384(5) yes
C38 . C40 . 2.368(6) yes
C38 . C41 . 2.772(5) yes
C38 . C42 . 2.523(6) yes
C38 . C43 . 2.520(6) yes
C38 . H5 3_545 3.184(5) no
C38 . H6 3_545 3.499(5) no
C38 . H9 1_445 3.339(6) no
C38 . H18 4_464 3.506(5) no
C38 . H29 3_444 3.261(5) no
C38 . H34 3_444 3.487(6) no
C38 . H39 . 0.950(5) no
C38 . H40 . 3.226(6) no
C38 . H41 . 3.132(6) no
C38 . H42 . 2.557(6) no
C38 . H43 . 3.113(6) no
C38 . H44 . 2.760(6) no
C38 . H45 . 3.282(6) no
C38 . H46 . 2.756(6) no
C38 . H47 2_565 3.360(6) no
C39 . C40 . 1.381(5) yes
C39 . C41 . 2.434(5) yes
C39 . C43 . 1.512(5) yes
C39 . H5 3_545 3.476(5) no
C39 . H6 3_545 3.305(5) no
C39 . H39 . 2.019(5) no
C39 . H40 . 2.020(5) no
C39 . H44 . 2.041(6) no
C39 . H45 . 2.034(6) no
C39 . H46 . 2.036(5) no
C39 . H47 2_565 2.880(6) no
C40 . C41 . 1.400(5) yes
C40 . C43 . 2.524(6) yes
C40 . C44 . 2.521(6) yes
C40 . H5 3_545 3.469(5) no
C40 . H6 3_545 3.400(5) no
C40 . H16 3_545 3.262(6) no
C40 . H39 . 3.224(6) no
C40 . H40 . 0.950(5) no
C40 . H44 . 3.122(6) no
C40 . H45 . 2.559(6) no
C40 . H46 . 3.122(6) no
C40 . H47 . 2.752(6) no
C40 . H47 2_565 2.995(6) no
C40 . H48 . 3.289(6) no
C40 . H49 . 2.756(6) no
C41 . C44 . 1.507(5) yes
C41 . H5 3_545 3.212(5) no
C41 . H27 . 3.227(5) no
C41 . H40 . 2.037(5) no
C41 . H47 . 2.034(5) no
C41 . H47 2_565 3.586(6) no
C41 . H48 . 2.029(5) no
C41 . H49 . 2.030(5) no
C42 . H4 2_575 3.127(6) no
C42 . H5 3_545 3.573(5) no
C42 . H14 4_464 3.465(5) no
C42 . H18 4_464 2.845(5) no
C42 . H27 . 3.506(5) no
C42 . H35 4_465 3.383(6) no
C42 . H39 . 2.671(6) no
C42 . H41 . 0.950(5) no
C42 . H42 . 0.950(6) no
C42 . H43 . 0.950(6) no
C43 . H3 1_445 3.584(6) no
C43 . H32 2_565 2.920(6) no
C43 . H39 . 2.655(6) no
C43 . H40 . 2.667(6) no
C43 . H44 . 0.950(6) no
C43 . H45 . 0.950(7) no
C43 . H46 . 0.950(6) no
C43 . H47 2_565 3.266(6) no
C44 . H16 3_545 3.423(6) no
C44 . H20 . 3.061(6) no
C44 . H27 . 3.508(5) no
C44 . H36 4_565 3.318(6) no
C44 . H40 . 2.661(6) no
C44 . H44 2_565 3.563(6) no
C44 . H47 . 0.950(5) no
C44 . H48 . 0.950(6) no
C44 . H49 . 0.950(6) no

loop_
_geom_torsion_atom_site_label_1
_geom_torsion_site_symmetry_1
_geom_torsion_atom_site_label_2
_geom_torsion_site_symmetry_2
_geom_torsion_atom_site_label_3
_geom_torsion_site_symmetry_3
_geom_torsion_atom_site_label_4
_geom_torsion_site_symmetry_4
_geom_torsion
_geom_torsion_publ_flag
C5 . N1 . C2 . C1 . -177.5(3) yes
C5 . N1 . C2 . H1 . 1.811 no
H25 . N1 . C2 . C1 . 2.686 no
H25 . N1 . C2 . H1 . -177.988 no
C2 . N1 . C5 . C6 . -38.7(6) yes
C2 . N1 . C5 . C10 . 144.0(4) yes
H25 . N1 . C5 . C6 . 141.081 no
H25 . N1 . C5 . C10 . -36.212 no
C14 . N2 . C3 . C1 . 173.9(3) yes
C14 . N2 . C3 . H2 . -6.332 no
C3 . N2 . C14 . C15 . 124.6(4) yes
C3 . N2 . C14 . C19 . -61.6(5) yes
C27 . N4 . C24 . C23 . -175.5(3) yes
C27 . N4 . C24 . H26 . 3.455 no
H50 . N4 . C24 . C23 . 0.846 no
H50 . N4 . C24 . H26 . 179.771 no
C24 . N4 . C27 . C28 . 83.0(5) yes
C24 . N4 . C27 . C32 . -99.7(4) yes
H50 . N4 . C27 . C28 . -93.314 no
H50 . N4 . C27 . C32 . 83.950 no
C36 . N5 . C25 . C23 . -179.1(3) yes
C36 . N5 . C25 . H27 . 0.349 no
C25 . N5 . C36 . C37 . 93.2(4) yes
C25 . N5 . C36 . C41 . -91.4(4) yes
C3 . C1 . C2 . N1 . 3.1(5) yes
C3 . C1 . C2 . H1 . -176.230 no
C4 . C1 . C2 . N1 . 179.5(3) yes
C4 . C1 . C2 . H1 . 0.204 no
C2 . C1 . C3 . N2 . -0.4(5) yes
C2 . C1 . C3 . H2 . 179.797 no
C4 . C1 . C3 . N2 . -176.9(3) yes
C4 . C1 . C3 . H2 . 3.312 no
C5 . N1 . C2 . C1 . -177.5(3) yes
C5 . N1 . C2 . H1 . 1.811 no
H25 . N1 . C2 . C1 . 2.686 no
H25 . N1 . C2 . H1 . -177.988 no
C3 . C1 . C2 . N1 . 3.1(5) yes
C3 . C1 . C2 . H1 . -176.230 no
C4 . C1 . C2 . N1 . 179.5(3) yes
C4 . C1 . C2 . H1 . 0.204 no
C14 . N2 . C3 . C1 . 173.9(3) yes
C14 . N2 . C3 . H2 . -6.332 no
C2 . C1 . C3 . N2 . -0.4(5) yes
C2 . C1 . C3 . H2 . 179.797 no
C4 . C1 . C3 . N2 . -176.9(3) yes
C4 . C1 . C3 . H2 . 3.312 no
C2 . N1 . C5 . C6 . -38.7(6) yes
C2 . N1 . C5 . C10 . 144.0(4) yes
H25 . N1 . C5 . C6 . 141.081 no
H25 . N1 . C5 . C10 . -36.212 no
N1 . C5 . C6 . C7 . -177.9(3) yes
N1 . C5 . C6 . C11 . -0.1(5) yes
C10 . C5 . C6 . C7 . -0.8(5) yes
C10 . C5 . C6 . C11 . 177.1(3) yes
N1 . C5 . C10 . C9 . 177.0(3) yes
N1 . C5 . C10 . C13 . -4.5(5) yes
C6 . C5 . C10 . C9 . -0.3(5) yes
C6 . C5 . C10 . C13 . 178.1(3) yes
N1 . C5 . C6 . C7 . -177.9(3) yes
N1 . C5 . C6 . C11 . -0.1(5) yes
C10 . C5 . C6 . C7 . -0.8(5) yes
C10 . C5 . C6 . C11 . 177.1(3) yes
C5 . C6 . C7 . C8 . 0.8(5) yes
C5 . C6 . C7 . H3 . -179.391 no
C11 . C6 . C7 . C8 . -177.2(3) yes
C11 . C6 . C7 . H3 . 2.614 no
C5 . C6 . C11 . H5 . -117.542 no
C5 . C6 . C11 . H6 . 2.234 no
C5 . C6 . C11 . H7 . 122.215 no
C7 . C6 . C11 . H5 . 60.310 no
C7 . C6 . C11 . H6 . -179.914 no
C7 . C6 . C11 . H7 . -59.932 no
C5 . C6 . C7 . C8 . 0.8(5) yes
C5 . C6 . C7 . H3 . -179.391 no
C11 . C6 . C7 . C8 . -177.2(3) yes
C11 . C6 . C7 . H3 . 2.614 no
C6 . C7 . C8 . C9 . 0.4(5) yes
C6 . C7 . C8 . C12 . 179.3(3) yes
H3 . C7 . C8 . C9 . -179.474 no
H3 . C7 . C8 . C12 . -0.518 no
C6 . C7 . C8 . C9 . 0.4(5) yes
C6 . C7 . C8 . C12 . 179.3(3) yes
H3 . C7 . C8 . C9 . -179.474 no
H3 . C7 . C8 . C12 . -0.518 no
C7 . C8 . C9 . C10 . -1.5(6) yes
C7 . C8 . C9 . H4 . 178.794 no
C12 . C8 . C9 . C10 . 179.5(4) yes
C12 . C8 . C9 . H4 . -0.171 no
C7 . C8 . C12 . H8 . 1.053 no
C7 . C8 . C12 . H9 . 120.956 no
C7 . C8 . C12 . H10 . -119.124 no
C9 . C8 . C12 . H8 . 179.977 no
C9 . C8 . C12 . H9 . -60.121 no
C9 . C8 . C12 . H10 . 59.799 no
C7 . C8 . C9 . C10 . -1.5(6) yes
C7 . C8 . C9 . H4 . 178.794 no
C12 . C8 . C9 . C10 . 179.5(4) yes
C12 . C8 . C9 . H4 . -0.171 no
C8 . C9 . C10 . C5 . 1.5(5) yes
C8 . C9 . C10 . C13 . -176.9(4) yes
H4 . C9 . C10 . C5 . -178.826 no
H4 . C9 . C10 . C13 . 2.713 no
N1 . C5 . C10 . C9 . 177.0(3) yes
N1 . C5 . C10 . C13 . -4.5(5) yes
C6 . C5 . C10 . C9 . -0.3(5) yes
C6 . C5 . C10 . C13 . 178.1(3) yes
C8 . C9 . C10 . C5 . 1.5(5) yes
C8 . C9 . C10 . C13 . -176.9(4) yes
H4 . C9 . C10 . C5 . -178.826 no
H4 . C9 . C10 . C13 . 2.713 no
C5 . C10 . C13 . H11 . -118.792 no
C5 . C10 . C13 . H12 . 121.001 no
C5 . C10 . C13 . H13 . 1.273 no
C9 . C10 . C13 . H11 . 59.620 no
C9 . C10 . C13 . H12 . -60.587 no
C9 . C10 . C13 . H13 . 179.685 no
C5 . C6 . C11 . H5 . -117.542 no
C5 . C6 . C11 . H6 . 2.234 no
C5 . C6 . C11 . H7 . 122.215 no
C7 . C6 . C11 . H5 . 60.310 no
C7 . C6 . C11 . H6 . -179.914 no
C7 . C6 . C11 . H7 . -59.932 no
C7 . C8 . C12 . H8 . 1.053 no
C7 . C8 . C12 . H9 . 120.956 no
C7 . C8 . C12 . H10 . -119.124 no
C9 . C8 . C12 . H8 . 179.977 no
C9 . C8 . C12 . H9 . -60.121 no
C9 . C8 . C12 . H10 . 59.799 no
C5 . C10 . C13 . H11 . -118.792 no
C5 . C10 . C13 . H12 . 121.001 no
C5 . C10 . C13 . H13 . 1.273 no
C9 . C10 . C13 . H11 . 59.620 no
C9 . C10 . C13 . H12 . -60.587 no
C9 . C10 . C13 . H13 . 179.685 no
C3 . N2 . C14 . C15 . 124.6(4) yes
C3 . N2 . C14 . C19 . -61.6(5) yes
N2 . C14 . C15 . C16 . 174.9(3) yes
N2 . C14 . C15 . C20 . -7.5(4) yes
C19 . C14 . C15 . C16 . 0.9(5) yes
C19 . C14 . C15 . C20 . 178.6(3) yes
N2 . C14 . C19 . C18 . -174.8(3) yes
N2 . C14 . C19 . C22 . 2.9(5) yes
C15 . C14 . C19 . C18 . -1.1(5) yes
C15 . C14 . C19 . C22 . 176.6(3) yes
N2 . C14 . C15 . C16 . 174.9(3) yes
N2 . C14 . C15 . C20 . -7.5(4) yes
C19 . C14 . C15 . C16 . 0.9(5) yes
C19 . C14 . C15 . C20 . 178.6(3) yes
C14 . C15 . C16 . C17 . 0.4(5) yes
C14 . C15 . C16 . H14 . -179.541 no
C20 . C15 . C16 . C17 . -177.2(3) yes
C20 . C15 . C16 . H14 . 2.831 no
C14 . C15 . C20 . H16 . 2.469 no
C14 . C15 . C20 . H17 . 122.395 no
C14 . C15 . C20 . H18 . -117.719 no
C16 . C15 . C20 . H16 . -179.917 no
C16 . C15 . C20 . H17 . -59.991 no
C16 . C15 . C20 . H18 . 59.894 no
C14 . C15 . C16 . C17 . 0.4(5) yes
C14 . C15 . C16 . H14 . -179.541 no
C20 . C15 . C16 . C17 . -177.2(3) yes
C20 . C15 . C16 . H14 . 2.831 no
C15 . C16 . C17 . C18 . -1.5(5) yes
C15 . C16 . C17 . C21 . 179.3(3) yes
H14 . C16 . C17 . C18 . 178.410 no
H14 . C16 . C17 . C21 . -0.804 no
C15 . C16 . C17 . C18 . -1.5(5) yes
C15 . C16 . C17 . C21 . 179.3(3) yes
H14 . C16 . C17 . C18 . 178.410 no
H14 . C16 . C17 . C21 . -0.804 no
C16 . C17 . C18 . C19 . 1.4(5) yes
C16 . C17 . C18 . H15 . -179.156 no
C21 . C17 . C18 . C19 . -179.4(4) yes
C21 . C17 . C18 . H15 . 0.056 no
C16 . C17 . C21 . H19 . -0.672 no
C16 . C17 . C21 . H20 . -120.461 no
C16 . C17 . C21 . H21 . 119.562 no
C18 . C17 . C21 . H19 . -179.859 no
C18 . C17 . C21 . H20 . 60.352 no
C18 . C17 . C21 . H21 . -59.625 no
C16 . C17 . C18 . C19 . 1.4(5) yes
C16 . C17 . C18 . H15 . -179.156 no
C21 . C17 . C18 . C19 . -179.4(4) yes
C21 . C17 . C18 . H15 . 0.056 no
C17 . C18 . C19 . C14 . -0.1(5) yes
C17 . C18 . C19 . C22 . -177.8(3) yes
H15 . C18 . C19 . C14 . -179.553 no
H15 . C18 . C19 . C22 . 2.729 no
N2 . C14 . C19 . C18 . -174.8(3) yes
N2 . C14 . C19 . C22 . 2.9(5) yes
C15 . C14 . C19 . C18 . -1.1(5) yes
C15 . C14 . C19 . C22 . 176.6(3) yes
C17 . C18 . C19 . C14 . -0.1(5) yes
C17 . C18 . C19 . C22 . -177.8(3) yes
H15 . C18 . C19 . C14 . -179.553 no
H15 . C18 . C19 . C22 . 2.729 no
C14 . C19 . C22 . H22 . -117.326 no
C14 . C19 . C22 . H23 . 2.548 no
C14 . C19 . C22 . H24 . 122.395 no
C18 . C19 . C22 . H22 . 60.289 no
C18 . C19 . C22 . H23 . -179.837 no
C18 . C19 . C22 . H24 . -59.991 no
C14 . C15 . C20 . H16 . 2.469 no
C14 . C15 . C20 . H17 . 122.395 no
C14 . C15 . C20 . H18 . -117.719 no
C16 . C15 . C20 . H16 . -179.917 no
C16 . C15 . C20 . H17 . -59.991 no
C16 . C15 . C20 . H18 . 59.894 no
C16 . C17 . C21 . H19 . -0.672 no
C16 . C17 . C21 . H20 . -120.461 no
C16 . C17 . C21 . H21 . 119.562 no
C18 . C17 . C21 . H19 . -179.859 no
C18 . C17 . C21 . H20 . 60.352 no
C18 . C17 . C21 . H21 . -59.625 no
C14 . C19 . C22 . H22 . -117.326 no
C14 . C19 . C22 . H23 . 2.548 no
C14 . C19 . C22 . H24 . 122.395 no
C18 . C19 . C22 . H22 . 60.289 no
C18 . C19 . C22 . H23 . -179.837 no
C18 . C19 . C22 . H24 . -59.991 no
C25 . C23 . C24 . N4 . -0.1(5) yes
C25 . C23 . C24 . H26 . -179.055 no
C26 . C23 . C24 . N4 . 178.8(3) yes
C26 . C23 . C24 . H26 . -0.116 no
C24 . C23 . C25 . N5 . -0.1(5) yes
C24 . C23 . C25 . H27 . -179.465 no
C26 . C23 . C25 . N5 . -179.0(3) yes
C26 . C23 . C25 . H27 . 1.600 no
C27 . N4 . C24 . C23 . -175.5(3) yes
C27 . N4 . C24 . H26 . 3.455 no
H50 . N4 . C24 . C23 . 0.846 no
H50 . N4 . C24 . H26 . 179.771 no
C25 . C23 . C24 . N4 . -0.1(5) yes
C25 . C23 . C24 . H26 . -179.055 no
C26 . C23 . C24 . N4 . 178.8(3) yes
C26 . C23 . C24 . H26 . -0.116 no
C36 . N5 . C25 . C23 . -179.1(3) yes
C36 . N5 . C25 . H27 . 0.349 no
C24 . C23 . C25 . N5 . -0.1(5) yes
C24 . C23 . C25 . H27 . -179.465 no
C26 . C23 . C25 . N5 . -179.0(3) yes
C26 . C23 . C25 . H27 . 1.600 no
C24 . N4 . C27 . C28 . 83.0(5) yes
C24 . N4 . C27 . C32 . -99.7(4) yes
H50 . N4 . C27 . C28 . -93.314 no
H50 . N4 . C27 . C32 . 83.950 no
N4 . C27 . C28 . C29 . 176.5(3) yes
N4 . C27 . C28 . C33 . -2.9(5) yes
C32 . C27 . C28 . C29 . -0.7(5) yes
C32 . C27 . C28 . C33 . 180.0(4) yes
N4 . C27 . C32 . C31 . -176.8(3) yes
N4 . C27 . C32 . C35 . 2.4(5) yes
C28 . C27 . C32 . C31 . 0.3(5) yes
C28 . C27 . C32 . C35 . 179.6(4) yes
N4 . C27 . C28 . C29 . 176.5(3) yes
N4 . C27 . C28 . C33 . -2.9(5) yes
C32 . C27 . C28 . C29 . -0.7(5) yes
C32 . C27 . C28 . C33 . 180.0(4) yes
C27 . C28 . C29 . C30 . 0.3(5) yes
C27 . C28 . C29 . H28 . 179.912 no
C33 . C28 . C29 . C30 . 179.6(4) yes
C33 . C28 . C29 . H28 . -0.767 no
C27 . C28 . C33 . H30 . -0.235 no
C27 . C28 . C33 . H31 . -119.978 no
C27 . C28 . C33 . H32 . 119.805 no
C29 . C28 . C33 . H30 . -179.525 no
C29 . C28 . C33 . H31 . 60.732 no
C29 . C28 . C33 . H32 . -59.485 no
C27 . C28 . C29 . C30 . 0.3(5) yes
C27 . C28 . C29 . H28 . 179.912 no
C33 . C28 . C29 . C30 . 179.6(4) yes
C33 . C28 . C29 . H28 . -0.767 no
C28 . C29 . C30 . C31 . 0.6(6) yes
C28 . C29 . C30 . C34 . -176.9(4) yes
H28 . C29 . C30 . C31 . -179.084 no
H28 . C29 . C30 . C34 . 3.429 no
C28 . C29 . C30 . C31 . 0.6(6) yes
C28 . C29 . C30 . C34 . -176.9(4) yes
H28 . C29 . C30 . C31 . -179.084 no
H28 . C29 . C30 . C34 . 3.429 no
C29 . C30 . C31 . C32 . -1.0(6) yes
C29 . C30 . C31 . H29 . 179.065 no
C34 . C30 . C31 . C32 . 176.5(4) yes
C34 . C30 . C31 . H29 . -3.456 no
C29 . C30 . C34 . H33 . -60.527 no
C29 . C30 . C34 . H34 . 179.591 no
C29 . C30 . C34 . H35 . 59.635 no
C31 . C30 . C34 . H33 . 122.034 no
C31 . C30 . C34 . H34 . 2.153 no
C31 . C30 . C34 . H35 . -117.804 no
C29 . C30 . C31 . C32 . -1.0(6) yes
C29 . C30 . C31 . H29 . 179.065 no
C34 . C30 . C31 . C32 . 176.5(4) yes
C34 . C30 . C31 . H29 . -3.456 no
C30 . C31 . C32 . C27 . 0.5(6) yes
C30 . C31 . C32 . C35 . -178.7(4) yes
H29 . C31 . C32 . C27 . -179.505 no
H29 . C31 . C32 . C35 . 1.216 no
N4 . C27 . C32 . C31 . -176.8(3) yes
N4 . C27 . C32 . C35 . 2.4(5) yes
C28 . C27 . C32 . C31 . 0.3(5) yes
C28 . C27 . C32 . C35 . 179.6(4) yes
C30 . C31 . C32 . C27 . 0.5(6) yes
C30 . C31 . C32 . C35 . -178.7(4) yes
H29 . C31 . C32 . C27 . -179.505 no
H29 . C31 . C32 . C35 . 1.216 no
C27 . C32 . C35 . H36 . 179.758 no
C27 . C32 . C35 . H37 . -60.426 no
C27 . C32 . C35 . H38 . 59.498 no
C31 . C32 . C35 . H36 . -0.985 no
C31 . C32 . C35 . H37 . 118.831 no
C31 . C32 . C35 . H38 . -121.244 no
C27 . C28 . C33 . H30 . -0.235 no
C27 . C28 . C33 . H31 . -119.978 no
C27 . C28 . C33 . H32 . 119.805 no
C29 . C28 . C33 . H30 . -179.525 no
C29 . C28 . C33 . H31 . 60.732 no
C29 . C28 . C33 . H32 . -59.485 no
C29 . C30 . C34 . H33 . -60.527 no
C29 . C30 . C34 . H34 . 179.591 no
C29 . C30 . C34 . H35 . 59.635 no
C31 . C30 . C34 . H33 . 122.034 no
C31 . C30 . C34 . H34 . 2.153 no
C31 . C30 . C34 . H35 . -117.804 no
C27 . C32 . C35 . H36 . 179.758 no
C27 . C32 . C35 . H37 . -60.426 no
C27 . C32 . C35 . H38 . 59.498 no
C31 . C32 . C35 . H36 . -0.985 no
C31 . C32 . C35 . H37 . 118.831 no
C31 . C32 . C35 . H38 . -121.244 no
C25 . N5 . C36 . C37 . 93.2(4) yes
C25 . N5 . C36 . C41 . -91.4(4) yes
N5 . C36 . C37 . C38 . 176.0(3) yes
N5 . C36 . C37 . C42 . -5.6(5) yes
C41 . C36 . C37 . C38 . 0.6(5) yes
C41 . C36 . C37 . C42 . 179.0(3) yes
N5 . C36 . C41 . C40 . -175.6(3) yes
N5 . C36 . C41 . C44 . 5.0(5) yes
C37 . C36 . C41 . C40 . -0.3(5) yes
C37 . C36 . C41 . C44 . -179.7(3) yes
N5 . C36 . C37 . C38 . 176.0(3) yes
N5 . C36 . C37 . C42 . -5.6(5) yes
C41 . C36 . C37 . C38 . 0.6(5) yes
C41 . C36 . C37 . C42 . 179.0(3) yes
C36 . C37 . C38 . C39 . -0.4(5) yes
C36 . C37 . C38 . H39 . 179.531 no
C42 . C37 . C38 . C39 . -178.8(4) yes
C42 . C37 . C38 . H39 . 1.118 no
C36 . C37 . C42 . H41 . 60.466 no
C36 . C37 . C42 . H42 . -179.426 no
C36 . C37 . C42 . H43 . -59.676 no
C38 . C37 . C42 . H41 . -121.168 no
C38 . C37 . C42 . H42 . -1.060 no
C38 . C37 . C42 . H43 . 118.690 no
C36 . C37 . C38 . C39 . -0.4(5) yes
C36 . C37 . C38 . H39 . 179.531 no
C42 . C37 . C38 . C39 . -178.8(4) yes
C42 . C37 . C38 . H39 . 1.118 no
C37 . C38 . C39 . C40 . -0.2(6) yes
C37 . C38 . C39 . C43 . -179.5(4) yes
H39 . C38 . C39 . C40 . 179.934 no
H39 . C38 . C39 . C43 . 0.641 no
C37 . C38 . C39 . C40 . -0.2(6) yes
C37 . C38 . C39 . C43 . -179.5(4) yes
H39 . C38 . C39 . C40 . 179.934 no
H39 . C38 . C39 . C43 . 0.641 no
C38 . C39 . C40 . C41 . 0.5(6) yes
C38 . C39 . C40 . H40 . 179.304 no
C43 . C39 . C40 . C41 . 179.8(4) yes
C43 . C39 . C40 . H40 . -1.408 no
C38 . C39 . C43 . H44 . 59.869 no
C38 . C39 . C43 . H45 . 179.933 no
C38 . C39 . C43 . H46 . -60.293 no
C40 . C39 . C43 . H44 . -119.398 no
C40 . C39 . C43 . H45 . 0.666 no
C40 . C39 . C43 . H46 . 120.440 no
C38 . C39 . C40 . C41 . 0.5(6) yes
C38 . C39 . C40 . H40 . 179.304 no
C43 . C39 . C40 . C41 . 179.8(4) yes
C43 . C39 . C40 . H40 . -1.408 no
C39 . C40 . C41 . C36 . -0.2(6) yes
C39 . C40 . C41 . C44 . 179.2(4) yes
H40 . C40 . C41 . C36 . -179.047 no
H40 . C40 . C41 . C44 . 0.354 no
N5 . C36 . C41 . C40 . -175.6(3) yes
N5 . C36 . C41 . C44 . 5.0(5) yes
C37 . C36 . C41 . C40 . -0.3(5) yes
C37 . C36 . C41 . C44 . -179.7(3) yes
C39 . C40 . C41 . C36 . -0.2(6) yes
C39 . C40 . C41 . C44 . 179.2(4) yes
H40 . C40 . C41 . C36 . -179.047 no
H40 . C40 . C41 . C44 . 0.354 no
C36 . C41 . C44 . H47 . -121.208 no
C36 . C41 . C44 . H48 . -1.170 no
C36 . C41 . C44 . H49 . 118.691 no
C40 . C41 . C44 . H47 . 59.412 no
C40 . C41 . C44 . H48 . 179.450 no
C40 . C41 . C44 . H49 . -60.689 no
C36 . C37 . C42 . H41 . 60.466 no
C36 . C37 . C42 . H42 . -179.426 no
C36 . C37 . C42 . H43 . -59.676 no
C38 . C37 . C42 . H41 . -121.168 no
C38 . C37 . C42 . H42 . -1.060 no
C38 . C37 . C42 . H43 . 118.690 no
C38 . C39 . C43 . H44 . 59.869 no
C38 . C39 . C43 . H45 . 179.933 no
C38 . C39 . C43 . H46 . -60.293 no
C40 . C39 . C43 . H44 . -119.398 no
C40 . C39 . C43 . H45 . 0.666 no
C40 . C39 . C43 . H46 . 120.440 no
C36 . C41 . C44 . H47 . -121.208 no
C36 . C41 . C44 . H48 . -1.170 no
C36 . C41 . C44 . H49 . 118.691 no
C40 . C41 . C44 . H47 . 59.412 no
C40 . C41 . C44 . H48 . 179.450 no
C40 . C41 . C44 . H49 . -60.689 no
